data_7224397
loop_
_publ_author_name
'Sharma, Ritambhara'
'Gozebe, Habtom'
'Chatterjee, Tamal'
'Karr, Paul A.'
'DSouza, Francis'
'Ravikanth, Magalampalli'

_publ_section_title
;
 High singlet oxygen production and negative solvatochromism of
 octabrominated 3-pyrrolyl boron dipyrromethenes
;
_journal_name_full 'RSC Adv.'
_journal_paper_doi 10.1039/C6RA01294A
_journal_year 2016
_chemical_formula_moiety 'C20 H8 B Br8 F2 N3'
_chemical_formula_sum 'C20 H8 B Br8 F2 N3'
_chemical_formula_weight 978.38
_chemical_name_systematic
; 
 ? 
;
_space_group_IT_number 14
_symmetry_cell_setting monoclinic
_symmetry_space_group_name_Hall '-P 2ybc'
_symmetry_space_group_name_H-M 'P 1 21/c 1'
_atom_sites_solution_hydrogens geom
_atom_sites_solution_primary direct
_atom_sites_solution_secondary difmap
_audit_creation_method SHELXL-97
_audit_update_record
;
2015-03-19 deposited with the CCDC.
2016-02-23 downloaded from the CCDC.
;
_cell_angle_alpha 90.00
_cell_angle_beta 101.099(4)
_cell_angle_gamma 90.00
_cell_formula_units_Z 4
_cell_length_a 11.146(3)
_cell_length_b 9.145(2)
_cell_length_c 24.621(6)
_cell_measurement_reflns_used 5381
_cell_measurement_temperature 100(2)
_cell_measurement_theta_max 29.1
_cell_measurement_theta_min 3.1
_cell_volume 2462.7(10)
_computing_cell_refinement 'CrystalClear-SM Expert 2.1 b28 (Rigaku, 2013)'
_computing_data_collection 'CrystalClear-SM Expert 2.1 b28 (Rigaku, 2013)'
_computing_data_reduction 'CrystalClear-SM Expert 2.1 b28 (Rigaku, 2013)'
_computing_molecular_graphics 'CAMERON (Watkin, Prout & Pearce,  1996)'
_computing_publication_material 'CRYSTALS Issue 10 (Watkin, Prout, Carruthers & Betteridge, 1996)'
_computing_structure_refinement 'SHELXL-97 (Sheldrick, 1997)'
_computing_structure_solution 'SHELXS-97 (Sheldrick, 1990)'
_diffrn_ambient_temperature 100(2)
_diffrn_detector_area_resol_mean 28.5714
_diffrn_measured_fraction_theta_full 0.998
_diffrn_measured_fraction_theta_max 0.998
_diffrn_measurement_device_type 'Rigaku Saturn724+ (4x4 bin mode)'
_diffrn_measurement_method 'profile data from \w-scans'
_diffrn_radiation_monochromator graphite
_diffrn_radiation_source 'fine-focus sealed tube'
_diffrn_radiation_type MoK\a
_diffrn_radiation_wavelength 0.71070
_diffrn_reflns_av_R_equivalents 0.1291
_diffrn_reflns_av_sigmaI/netI 0.0801
_diffrn_reflns_limit_h_max 13
_diffrn_reflns_limit_h_min -13
_diffrn_reflns_limit_k_max 10
_diffrn_reflns_limit_k_min -10
_diffrn_reflns_limit_l_max 29
_diffrn_reflns_limit_l_min -29
_diffrn_reflns_number 26599
_diffrn_reflns_theta_full 25.00
_diffrn_reflns_theta_max 25.00
_diffrn_reflns_theta_min 3.12
_exptl_absorpt_coefficient_mu 13.059
_exptl_absorpt_correction_T_max 0.3276
_exptl_absorpt_correction_T_min 0.1159
_exptl_absorpt_correction_type numerical
_exptl_absorpt_process_details 'NUMABS (Rigaku, 1999)'
_exptl_crystal_colour orange
_exptl_crystal_density_diffrn 2.639
_exptl_crystal_density_method 'not measured'
_exptl_crystal_description prism
_exptl_crystal_F_000 1808
_exptl_crystal_size_max 0.29
_exptl_crystal_size_mid 0.25
_exptl_crystal_size_min 0.11
_refine_diff_density_max 1.541
_refine_diff_density_min -1.400
_refine_diff_density_rms 0.230
_refine_ls_extinction_method none
_refine_ls_goodness_of_fit_ref 0.993
_refine_ls_hydrogen_treatment mixed
_refine_ls_matrix_type full
_refine_ls_number_parameters 307
_refine_ls_number_reflns 4327
_refine_ls_number_restraints 0
_refine_ls_restrained_S_all 0.993
_refine_ls_R_factor_all 0.0509
_refine_ls_R_factor_gt 0.0430
_refine_ls_shift/su_max 0.001
_refine_ls_shift/su_mean 0.000
_refine_ls_structure_factor_coef Fsqd
_refine_ls_weighting_details 'calc w=1/[\s^2^(Fo^2^)+(0.0322P)^2^+0.0000P] where P=(Fo^2^+2Fc^2^)/3'
_refine_ls_weighting_scheme calc
_refine_ls_wR_factor_gt 0.0954
_refine_ls_wR_factor_ref 0.1004
_reflns_number_gt 3618
_reflns_number_total 4327
_reflns_threshold_expression >2sigma(I)
_cod_data_source_file c6ra01294a2.cif
_cod_data_source_block shelxl
_cod_depositor_comments
;
The following automatic conversions were performed:

'_symmetry_cell_setting' value 'Monoclinic' changed to 'monoclinic'
according to
/usr/data/users/saulius/crontab/automatic-downloads/rss-feeds/RSC/lib/dictionaries/cif_core.dic
dictionary named 'cif_core.dic' version 2.4.2 from 2011-04-26.

'_exptl_absorpt_correction_type' value 'Numerical' changed to
'numerical' according to
/usr/data/users/saulius/crontab/automatic-downloads/rss-feeds/RSC/lib/dictionaries/cif_core.dic
dictionary named 'cif_core.dic' version 2.4.2 from 2011-04-26.

Automatic conversion script
Id: cif_fix_values 4268 2015-11-12 08:31:59Z antanas 
;
_cod_original_sg_symbol_H-M 'P 21/c'
_cod_database_code 7224397

loop_
_symmetry_equiv_pos_as_xyz
'x, y, z'
'-x, y+1/2, -z+1/2'
'-x, -y, -z'
'x, -y-1/2, z-1/2'

loop_
_atom_site_label
_atom_site_type_symbol
_atom_site_fract_x
_atom_site_fract_y
_atom_site_fract_z
_atom_site_U_iso_or_equiv
_atom_site_adp_type
_atom_site_occupancy
_atom_site_symmetry_multiplicity
_atom_site_calc_flag
_atom_site_refinement_flags
Br1 Br 1.20822(6) 0.20278(9) 0.59356(3) 0.02231(19) Uani 1 1 d .
Br2 Br 0.96799(6) 0.41618(8) 0.62970(2) 0.01982(18) Uani 1 1 d .
Br3 Br 0.74137(6) 0.46122(8) 0.50942(3) 0.01926(18) Uani 1 1 d .
Br4 Br 0.74166(6) 0.13406(8) 0.27907(2) 0.01983(18) Uani 1 1 d .
Br5 Br 0.97318(6) -0.09924(8) 0.25276(3) 0.01918(18) Uani 1 1 d .
Br6 Br 1.25088(6) 0.07777(8) 0.25675(3) 0.02133(19) Uani 1 1 d .
Br7 Br 1.51741(6) -0.13331(9) 0.30803(3) 0.02220(19) Uani 1 1 d .
Br8 Br 1.50035(6) -0.22581(9) 0.45119(3) 0.0278(2) Uani 1 1 d .
F1 F 1.1419(3) -0.0064(4) 0.48507(13) 0.0157(8) Uani 1 1 d .
F2 F 1.2344(3) 0.1963(4) 0.45919(14) 0.0179(9) Uani 1 1 d .
N1 N 1.0431(5) 0.2236(6) 0.4912(2) 0.0141(12) Uani 1 1 d .
N2 N 1.0478(5) 0.1103(6) 0.4002(2) 0.0133(12) Uani 1 1 d .
N3 N 1.2711(4) -0.1016(6) 0.4073(2) 0.0153(13) Uani 1 1 d .
H3 H 1.2458 -0.1162 0.4386 0.018 Uiso 1 1 calc R
C1 C 1.0681(6) 0.2612(8) 0.5453(2) 0.0146(14) Uani 1 1 d .
C2 C 0.9726(6) 0.3425(8) 0.5601(2) 0.0151(15) Uani 1 1 d .
C3 C 0.8849(5) 0.3557(7) 0.5121(2) 0.0133(14) Uani 1 1 d .
C4 C 0.9270(5) 0.2786(7) 0.4693(2) 0.0137(14) Uani 1 1 d .
C5 C 0.8680(5) 0.2418(7) 0.4161(2) 0.0133(14) Uani 1 1 d .
C6 C 0.9282(5) 0.1586(8) 0.3818(2) 0.0135(14) Uani 1 1 d .
C7 C 0.8892(6) 0.1048(8) 0.3272(2) 0.0171(15) Uani 1 1 d .
C8 C 0.9838(6) 0.0233(8) 0.3146(2) 0.0149(15) Uani 1 1 d .
C9 C 1.0833(6) 0.0316(7) 0.3596(2) 0.0131(14) Uani 1 1 d .
C10 C 1.2039(5) -0.0314(8) 0.3616(2) 0.0147(14) Uani 1 1 d .
C11 C 1.2768(5) -0.0294(8) 0.3223(2) 0.0147(14) Uani 1 1 d .
C12 C 1.3864(6) -0.1036(8) 0.3444(3) 0.0175(15) Uani 1 1 d .
C13 C 1.3812(6) -0.1449(8) 0.3973(2) 0.0165(15) Uani 1 1 d .
C14 C 0.7359(6) 0.2811(7) 0.3977(2) 0.0128(14) Uani 1 1 d .
C15 C 0.6469(5) 0.1908(8) 0.4132(2) 0.0153(14) Uani 1 1 d .
H15 H 0.6703 0.1032 0.4332 0.018 Uiso 1 1 calc R
C16 C 0.5247(6) 0.2293(8) 0.3992(2) 0.0165(15) Uani 1 1 d .
H16 H 0.4643 0.1668 0.4091 0.020 Uiso 1 1 calc R
C17 C 0.4896(6) 0.3585(8) 0.3709(3) 0.0187(16) Uani 1 1 d .
C18 C 0.5784(6) 0.4469(8) 0.3546(2) 0.0197(16) Uani 1 1 d .
H18 H 0.5550 0.5334 0.3339 0.024 Uiso 1 1 calc R
C19 C 0.7013(6) 0.4084(8) 0.3686(2) 0.0176(15) Uani 1 1 d .
H19 H 0.7617 0.4698 0.3581 0.021 Uiso 1 1 calc R
C20 C 0.3565(6) 0.4022(9) 0.3559(3) 0.0289(19) Uani 1 1 d .
H20A H 0.3131 0.3660 0.3842 0.035 Uiso 1 1 calc R
H20B H 0.3200 0.3598 0.3200 0.035 Uiso 1 1 calc R
H20C H 0.3502 0.5090 0.3538 0.035 Uiso 1 1 calc R
B1 B 1.1243(7) 0.1304(9) 0.4599(3) 0.0147(17) Uani 1 1 d .

loop_
_atom_site_aniso_label
_atom_site_aniso_U_11
_atom_site_aniso_U_22
_atom_site_aniso_U_33
_atom_site_aniso_U_23
_atom_site_aniso_U_13
_atom_site_aniso_U_12
Br1 0.0164(3) 0.0290(5) 0.0197(3) -0.0020(3) -0.0011(3) 0.0017(3)
Br2 0.0174(3) 0.0275(4) 0.0142(3) -0.0050(3) 0.0021(3) 0.0000(3)
Br3 0.0161(3) 0.0223(4) 0.0191(3) -0.0019(3) 0.0028(3) 0.0053(3)
Br4 0.0125(3) 0.0292(5) 0.0157(3) -0.0020(3) -0.0026(3) 0.0014(3)
Br5 0.0192(3) 0.0227(4) 0.0146(3) -0.0044(3) 0.0006(3) -0.0004(3)
Br6 0.0204(3) 0.0273(4) 0.0166(3) 0.0038(3) 0.0043(3) 0.0041(3)
Br7 0.0140(3) 0.0315(5) 0.0219(4) 0.0030(3) 0.0054(3) 0.0052(3)
Br8 0.0163(3) 0.0414(5) 0.0251(4) 0.0118(4) 0.0025(3) 0.0072(4)
F1 0.0147(18) 0.018(2) 0.0135(17) 0.0011(17) 0.0016(15) 0.0001(18)
F2 0.0120(18) 0.020(2) 0.0225(19) -0.0019(18) 0.0054(16) -0.0007(18)
N1 0.016(3) 0.010(3) 0.015(3) 0.000(2) 0.002(2) 0.005(3)
N2 0.011(3) 0.015(3) 0.014(3) -0.002(2) 0.003(2) 0.000(2)
N3 0.011(3) 0.022(3) 0.013(3) 0.000(2) 0.002(2) -0.002(3)
C1 0.016(3) 0.018(4) 0.009(3) 0.004(3) 0.000(3) -0.006(3)
C2 0.014(3) 0.017(4) 0.015(3) -0.005(3) 0.003(3) -0.004(3)
C3 0.014(3) 0.012(4) 0.014(3) 0.002(3) 0.002(3) 0.000(3)
C4 0.015(3) 0.016(4) 0.009(3) 0.003(3) 0.001(3) -0.001(3)
C5 0.015(3) 0.015(4) 0.011(3) 0.001(3) 0.005(3) -0.005(3)
C6 0.007(3) 0.019(4) 0.014(3) 0.003(3) -0.001(3) 0.003(3)
C7 0.011(3) 0.025(4) 0.014(3) 0.000(3) 0.001(3) -0.004(3)
C8 0.014(3) 0.019(4) 0.012(3) -0.003(3) 0.004(3) -0.001(3)
C9 0.016(3) 0.014(4) 0.010(3) 0.004(3) 0.005(3) 0.000(3)
C10 0.008(3) 0.016(4) 0.020(3) 0.005(3) 0.000(3) -0.003(3)
C11 0.011(3) 0.015(4) 0.016(3) -0.003(3) -0.001(3) -0.003(3)
C12 0.014(3) 0.024(4) 0.016(3) 0.000(3) 0.005(3) 0.003(3)
C13 0.014(3) 0.018(4) 0.016(3) 0.002(3) 0.002(3) 0.004(3)
C14 0.015(3) 0.015(4) 0.008(3) 0.000(3) 0.003(3) 0.001(3)
C15 0.013(3) 0.014(4) 0.018(3) -0.002(3) 0.001(3) -0.001(3)
C16 0.013(3) 0.020(4) 0.017(3) -0.001(3) 0.004(3) -0.005(3)
C17 0.017(3) 0.019(4) 0.019(3) -0.004(3) 0.000(3) 0.002(3)
C18 0.024(4) 0.022(4) 0.014(3) 0.009(3) 0.006(3) 0.009(3)
C19 0.015(3) 0.021(4) 0.014(3) 0.003(3) -0.004(3) -0.002(3)
C20 0.017(4) 0.038(5) 0.030(4) 0.000(4) -0.003(3) 0.005(4)
B1 0.014(4) 0.017(4) 0.011(3) 0.000(3) -0.001(3) 0.006(4)

loop_
_atom_type_symbol
_atom_type_description
_atom_type_scat_dispersion_real
_atom_type_scat_dispersion_imag
_atom_type_scat_source
C C 0.0033 0.0016 'International Tables Vol C Tables 4.2.6.8 and 6.1.1.4'
H H 0.0000 0.0000 'International Tables Vol C Tables 4.2.6.8 and 6.1.1.4'
B B 0.0013 0.0007 'International Tables Vol C Tables 4.2.6.8 and 6.1.1.4'
Br Br -0.2901 2.4595 'International Tables Vol C Tables 4.2.6.8 and 6.1.1.4'
F F 0.0171 0.0103 'International Tables Vol C Tables 4.2.6.8 and 6.1.1.4'
N N 0.0061 0.0033 'International Tables Vol C Tables 4.2.6.8 and 6.1.1.4'

loop_
_geom_angle_atom_site_label_1
_geom_angle_atom_site_label_2
_geom_angle_atom_site_label_3
_geom_angle
C1 N1 C4 106.8(5)
C1 N1 B1 126.9(5)
C4 N1 B1 126.2(5)
C9 N2 C6 109.0(5)
C9 N2 B1 125.1(5)
C6 N2 B1 125.7(5)
C13 N3 C10 110.7(5)
C13 N3 H3 124.6
C10 N3 H3 124.6
N1 C1 C2 111.6(5)
N1 C1 Br1 123.2(5)
C2 C1 Br1 125.1(4)
C3 C2 C1 105.7(5)
C3 C2 Br2 128.1(5)
C1 C2 Br2 126.2(5)
C2 C3 C4 108.1(5)
C2 C3 Br3 122.4(5)
C4 C3 Br3 129.5(5)
C5 C4 N1 120.8(6)
C5 C4 C3 131.0(6)
N1 C4 C3 107.8(5)
C4 C5 C6 120.4(6)
C4 C5 C14 119.0(5)
C6 C5 C14 120.4(5)
N2 C6 C5 120.9(6)
N2 C6 C7 107.3(5)
C5 C6 C7 131.7(6)
C8 C7 C6 107.1(6)
C8 C7 Br4 124.0(5)
C6 C7 Br4 128.9(5)
C7 C8 C9 108.4(5)
C7 C8 Br5 125.1(5)
C9 C8 Br5 125.9(5)
N2 C9 C8 108.1(5)
N2 C9 C10 125.9(6)
C8 C9 C10 126.0(5)
C11 C10 N3 106.1(5)
C11 C10 C9 129.6(6)
N3 C10 C9 124.3(5)
C10 C11 C12 107.9(6)
C10 C11 Br6 127.0(5)
C12 C11 Br6 124.3(4)
C13 C12 C11 107.8(5)
C13 C12 Br7 126.5(5)
C11 C12 Br7 125.6(5)
N3 C13 C12 107.4(6)
N3 C13 Br8 122.6(4)
C12 C13 Br8 129.8(5)
C19 C14 C15 119.8(6)
C19 C14 C5 121.2(6)
C15 C14 C5 118.9(6)
C16 C15 C14 119.8(6)
C16 C15 H15 120.1
C14 C15 H15 120.1
C15 C16 C17 120.6(6)
C15 C16 H16 119.7
C17 C16 H16 119.7
C16 C17 C18 119.3(6)
C16 C17 C20 121.0(6)
C18 C17 C20 119.6(6)
C19 C18 C17 120.1(6)
C19 C18 H18 120.0
C17 C18 H18 120.0
C14 C19 C18 120.3(6)
C14 C19 H19 119.9
C18 C19 H19 119.9
C17 C20 H20A 109.5
C17 C20 H20B 109.5
H20A C20 H20B 109.5
C17 C20 H20C 109.5
H20A C20 H20C 109.5
H20B C20 H20C 109.5
F2 B1 F1 110.5(5)
F2 B1 N1 111.9(6)
F1 B1 N1 108.5(5)
F2 B1 N2 111.6(5)
F1 B1 N2 108.6(6)
N1 B1 N2 105.5(5)

loop_
_geom_bond_atom_site_label_1
_geom_bond_atom_site_label_2
_geom_bond_distance
Br1 C1 1.850(6)
Br2 C2 1.852(6)
Br3 C3 1.859(6)
Br4 C7 1.853(6)
Br5 C8 1.876(6)
Br6 C11 1.863(6)
Br7 C12 1.873(6)
Br8 C13 1.842(6)
F1 B1 1.394(8)
F2 B1 1.371(8)
N1 C1 1.352(7)
N1 C4 1.397(8)
N1 B1 1.551(8)
N2 C9 1.352(7)
N2 C6 1.395(7)
N2 B1 1.560(8)
N3 C13 1.357(7)
N3 C10 1.385(8)
N3 H3 0.8800
C1 C2 1.403(9)
C2 C3 1.386(8)
C3 C4 1.421(8)
C4 C5 1.389(8)
C5 C6 1.400(8)
C5 C14 1.499(8)
C6 C7 1.417(8)
C7 C8 1.374(9)
C8 C9 1.410(8)
C9 C10 1.454(8)
C10 C11 1.378(8)
C11 C12 1.412(9)
C12 C13 1.369(8)
C14 C19 1.383(9)
C14 C15 1.399(8)
C15 C16 1.385(8)
C15 H15 0.9500
C16 C17 1.390(9)
C16 H16 0.9500
C17 C18 1.395(9)
C17 C20 1.512(9)
C18 C19 1.392(9)
C18 H18 0.9500
C19 H19 0.9500
C20 H20A 0.9800
C20 H20B 0.9800
C20 H20C 0.9800

loop_
_geom_torsion_atom_site_label_1
_geom_torsion_atom_site_label_2
_geom_torsion_atom_site_label_3
_geom_torsion_atom_site_label_4
_geom_torsion
C4 N1 C1 C2 -1.1(7)
B1 N1 C1 C2 -178.2(6)
C4 N1 C1 Br1 176.0(5)
B1 N1 C1 Br1 -1.1(9)
N1 C1 C2 C3 -0.3(8)
Br1 C1 C2 C3 -177.3(5)
N1 C1 C2 Br2 179.9(5)
Br1 C1 C2 Br2 2.9(9)
C1 C2 C3 C4 1.6(8)
Br2 C2 C3 C4 -178.6(5)
C1 C2 C3 Br3 -177.7(5)
Br2 C2 C3 Br3 2.1(9)
C1 N1 C4 C5 -171.4(6)
B1 N1 C4 C5 5.7(10)
C1 N1 C4 C3 2.1(7)
B1 N1 C4 C3 179.2(6)
C2 C3 C4 C5 170.3(7)
Br3 C3 C4 C5 -10.5(11)
C2 C3 C4 N1 -2.3(7)
Br3 C3 C4 N1 176.9(5)
N1 C4 C5 C6 -5.4(10)
C3 C4 C5 C6 -177.2(7)
N1 C4 C5 C14 169.4(6)
C3 C4 C5 C14 -2.4(11)
C9 N2 C6 C5 179.3(6)
B1 N2 C6 C5 4.8(10)
C9 N2 C6 C7 0.5(7)
B1 N2 C6 C7 -173.9(6)
C4 C5 C6 N2 0.4(10)
C14 C5 C6 N2 -174.3(6)
C4 C5 C6 C7 178.8(7)
C14 C5 C6 C7 4.1(11)
N2 C6 C7 C8 1.5(8)
C5 C6 C7 C8 -177.1(7)
N2 C6 C7 Br4 -178.2(5)
C5 C6 C7 Br4 3.3(12)
C6 C7 C8 C9 -2.9(8)
Br4 C7 C8 C9 176.8(5)
C6 C7 C8 Br5 169.0(5)
Br4 C7 C8 Br5 -11.3(9)
C6 N2 C9 C8 -2.3(7)
B1 N2 C9 C8 172.2(6)
C6 N2 C9 C10 176.7(6)
B1 N2 C9 C10 -8.8(10)
C7 C8 C9 N2 3.3(8)
Br5 C8 C9 N2 -168.6(5)
C7 C8 C9 C10 -175.8(6)
Br5 C8 C9 C10 12.4(10)
C13 N3 C10 C11 -1.1(7)
C13 N3 C10 C9 -178.3(6)
N2 C9 C10 C11 -134.2(8)
C8 C9 C10 C11 44.7(11)
N2 C9 C10 N3 42.3(10)
C8 C9 C10 N3 -138.8(7)
N3 C10 C11 C12 2.0(8)
C9 C10 C11 C12 179.0(7)
N3 C10 C11 Br6 -168.2(5)
C9 C10 C11 Br6 8.8(11)
C10 C11 C12 C13 -2.2(8)
Br6 C11 C12 C13 168.3(5)
C10 C11 C12 Br7 179.8(5)
Br6 C11 C12 Br7 -9.7(9)
C10 N3 C13 C12 -0.3(8)
C10 N3 C13 Br8 173.9(5)
C11 C12 C13 N3 1.6(8)
Br7 C12 C13 N3 179.5(5)
C11 C12 C13 Br8 -172.1(5)
Br7 C12 C13 Br8 5.8(10)
C4 C5 C14 C19 95.2(7)
C6 C5 C14 C19 -90.0(8)
C4 C5 C14 C15 -81.3(8)
C6 C5 C14 C15 93.5(7)
C19 C14 C15 C16 0.0(9)
C5 C14 C15 C16 176.6(6)
C14 C15 C16 C17 -1.3(10)
C15 C16 C17 C18 2.5(10)
C15 C16 C17 C20 -179.4(6)
C16 C17 C18 C19 -2.5(10)
C20 C17 C18 C19 179.4(6)
C15 C14 C19 C18 0.0(9)
C5 C14 C19 C18 -176.5(6)
C17 C18 C19 C14 1.2(10)
C1 N1 B1 F2 -62.8(8)
C4 N1 B1 F2 120.7(7)
C1 N1 B1 F1 59.4(8)
C4 N1 B1 F1 -117.1(6)
C1 N1 B1 N2 175.6(6)
C4 N1 B1 N2 -0.9(9)
C9 N2 B1 F2 60.3(9)
C6 N2 B1 F2 -126.0(6)
C9 N2 B1 F1 -61.7(8)
C6 N2 B1 F1 111.9(7)
C9 N2 B1 N1 -177.9(6)
C6 N2 B1 N1 -4.3(9)
